data_7041191
loop_
_publ_author_name
'Wang, Zhao-Xi'
'Wu, Lin-Fei'
'Zhang, Xuan'
'Xing, Feifei'
'Li, Ming-Xing'

_publ_section_title
;
 Structural diversity and magnetic properties of six cobalt coordination
 polymers based on 2,2'-phosphinico-dibenzoate ligand.
;
_journal_issue 48
_journal_name_full 'Dalton transactions (Cambridge, England : 2003)'
_journal_page_first 19500
_journal_page_last 19510
_journal_paper_doi 10.1039/c6dt04010a
_journal_volume 45
_journal_year 2016
_chemical_formula_moiety 'C52 H36 Co3 N12 O12 P2, 4(H2 O)'
_chemical_formula_sum 'C52 H44 Co3 N12 O16 P2'
_chemical_formula_weight 1331.72
_chemical_name_systematic
; 
 ? 
;
_space_group_IT_number 14
_symmetry_cell_setting monoclinic
_symmetry_space_group_name_Hall '-P 2yn'
_symmetry_space_group_name_H-M 'P 1 21/n 1'
_atom_sites_solution_hydrogens geom
_atom_sites_solution_primary direct
_atom_sites_solution_secondary difmap
_audit_creation_method SHELXL-97
_audit_update_record
;
2016-05-24 deposited with the CCDC.
2016-11-14 downloaded from the CCDC.
;
_cell_angle_alpha 90.00
_cell_angle_beta 105.574(2)
_cell_angle_gamma 90.00
_cell_formula_units_Z 2
_cell_length_a 18.675(2)
_cell_length_b 7.5275(9)
_cell_length_c 19.503(2)
_cell_measurement_reflns_used 3111
_cell_measurement_temperature 296(2)
_cell_measurement_theta_max 24.35
_cell_measurement_theta_min 2.16
_cell_volume 2641.0(5)
_computing_cell_refinement 'Bruker SMART'
_computing_data_collection 'Bruker SMART'
_computing_data_reduction 'Bruker SAINT'
_computing_molecular_graphics 'Bruker SHELXTL'
_computing_publication_material 'Bruker SHELXTL'
_computing_structure_refinement 'Bruker SHELXTL'
_computing_structure_solution 'Bruker SHELXTL'
_diffrn_ambient_temperature 296(2)
_diffrn_measured_fraction_theta_full 0.997
_diffrn_measured_fraction_theta_max 0.997
_diffrn_measurement_device_type 'CCD area detector'
_diffrn_measurement_method 'phi and omega scans'
_diffrn_radiation_monochromator graphite
_diffrn_radiation_source 'fine-focus sealed tube'
_diffrn_radiation_type MoK\a
_diffrn_radiation_wavelength 0.71073
_diffrn_reflns_av_R_equivalents 0.0456
_diffrn_reflns_av_sigmaI/netI 0.0562
_diffrn_reflns_limit_h_max 22
_diffrn_reflns_limit_h_min -22
_diffrn_reflns_limit_k_max 9
_diffrn_reflns_limit_k_min -9
_diffrn_reflns_limit_l_max 19
_diffrn_reflns_limit_l_min -23
_diffrn_reflns_number 13623
_diffrn_reflns_theta_full 25.50
_diffrn_reflns_theta_max 25.50
_diffrn_reflns_theta_min 2.17
_exptl_absorpt_coefficient_mu 1.078
_exptl_absorpt_correction_T_max 0.979
_exptl_absorpt_correction_T_min 0.937
_exptl_absorpt_correction_type multi-scan
_exptl_absorpt_process_details 'SADABS; Bruker, 2000'
_exptl_crystal_colour purple
_exptl_crystal_density_diffrn 1.675
_exptl_crystal_density_method 'not measured'
_exptl_crystal_description prism
_exptl_crystal_F_000 1358
_exptl_crystal_size_max 0.17
_exptl_crystal_size_mid 0.05
_exptl_crystal_size_min 0.03
_refine_diff_density_max 1.155
_refine_diff_density_min -0.630
_refine_diff_density_rms 0.090
_refine_ls_extinction_method none
_refine_ls_goodness_of_fit_ref 1.072
_refine_ls_hydrogen_treatment constr
_refine_ls_matrix_type full
_refine_ls_number_parameters 385
_refine_ls_number_reflns 4895
_refine_ls_number_restraints 0
_refine_ls_restrained_S_all 1.072
_refine_ls_R_factor_all 0.0706
_refine_ls_R_factor_gt 0.0530
_refine_ls_shift/su_max 0.000
_refine_ls_shift/su_mean 0.000
_refine_ls_structure_factor_coef Fsqd
_refine_ls_weighting_details 'calc w=1/[\s^2^(Fo^2^)+(0.0632P)^2^+1.6599P] where P=(Fo^2^+2Fc^2^)/3'
_refine_ls_weighting_scheme calc
_refine_ls_wR_factor_gt 0.1253
_refine_ls_wR_factor_ref 0.1368
_reflns_number_gt 3851
_reflns_number_total 4895
_reflns_threshold_expression >2sigma(I)
_cod_data_source_file c6dt04010a2.cif
_cod_data_source_block 1
_cod_depositor_comments
;
The following automatic conversions were performed:

'_symmetry_cell_setting' value 'Monoclinic' changed to 'monoclinic'
according to
/usr/data/users/saulius/crontab/automatic-downloads/rss-feeds/RSC/lib/dictionaries/cif_core.dic
dictionary named 'cif_core.dic' version 2.4.2 from 2011-04-26.

Automatic conversion script
Id: cif_fix_values 4268 2015-11-12 08:31:59Z antanas 

 Adding full bibliography for 7041190--7041195.cif.
;
_cod_original_cell_volume 2640.9(5)
_cod_original_sg_symbol_Hall '-P 2yn  '
_cod_original_sg_symbol_H-M 'P2(1)/n  '
_cod_database_code 7041191

loop_
_symmetry_equiv_pos_as_xyz
'x, y, z'
'-x+1/2, y+1/2, -z+1/2'
'-x, -y, -z'
'x-1/2, -y-1/2, z-1/2'

loop_
_atom_site_label
_atom_site_type_symbol
_atom_site_fract_x
_atom_site_fract_y
_atom_site_fract_z
_atom_site_U_iso_or_equiv
_atom_site_adp_type
_atom_site_occupancy
_atom_site_symmetry_multiplicity
_atom_site_calc_flag
_atom_site_refinement_flags
C1 C 0.6119(2) 0.3069(5) 0.4993(2) 0.0273(9) Uani 1 1 d .
C2 C 0.6657(2) 0.2803(5) 0.5716(2) 0.0276(9) Uani 1 1 d .
C3 C 0.7409(2) 0.2868(6) 0.5742(2) 0.0373(10) Uani 1 1 d .
H3 H 0.7547 0.3101 0.5326 0.045 Uiso 1 1 calc R
C4 C 0.7954(3) 0.2597(7) 0.6366(3) 0.0464(12) Uani 1 1 d .
H4 H 0.8452 0.2622 0.6367 0.056 Uiso 1 1 calc R
C5 C 0.7762(3) 0.2289(7) 0.6988(3) 0.0495(13) Uani 1 1 d .
H5 H 0.8128 0.2125 0.7414 0.059 Uiso 1 1 calc R
C6 C 0.7016(3) 0.2227(7) 0.6971(2) 0.0430(12) Uani 1 1 d .
H6 H 0.6889 0.2010 0.7393 0.052 Uiso 1 1 calc R
C7 C 0.6446(2) 0.2475(5) 0.6350(2) 0.0262(9) Uani 1 1 d .
C8 C 0.5512(2) 0.1957(6) 0.7325(2) 0.0290(9) Uani 1 1 d .
C9 C 0.5699(2) 0.3375(6) 0.7810(2) 0.0351(10) Uani 1 1 d .
H9 H 0.5866 0.4438 0.7665 0.042 Uiso 1 1 calc R
C10 C 0.5639(3) 0.3218(6) 0.8497(2) 0.0435(12) Uani 1 1 d .
H10 H 0.5756 0.4173 0.8810 0.052 Uiso 1 1 calc R
C11 C 0.5406(3) 0.1647(7) 0.8714(2) 0.0482(13) Uani 1 1 d .
H11 H 0.5377 0.1534 0.9180 0.058 Uiso 1 1 calc R
C12 C 0.5212(3) 0.0226(6) 0.8256(2) 0.0410(11) Uani 1 1 d .
H12 H 0.5054 -0.0830 0.8415 0.049 Uiso 1 1 calc R
C13 C 0.5254(2) 0.0374(5) 0.75521(19) 0.0273(9) Uani 1 1 d .
C14 C 0.4954(2) -0.1182(5) 0.7079(2) 0.0280(9) Uani 1 1 d .
C15 C 0.3817(2) 0.3094(6) 0.6963(2) 0.0336(10) Uani 1 1 d .
H15 H 0.3944 0.2521 0.6590 0.040 Uiso 1 1 calc R
C16 C 0.3523(3) 0.2100(6) 0.7413(2) 0.0419(11) Uani 1 1 d .
H16 H 0.3460 0.0881 0.7347 0.050 Uiso 1 1 calc R
C17 C 0.3324(3) 0.2921(6) 0.7960(2) 0.0417(11) Uani 1 1 d .
H17 H 0.3134 0.2263 0.8274 0.050 Uiso 1 1 calc R
C18 C 0.3410(2) 0.4741(6) 0.8041(2) 0.0330(10) Uani 1 1 d .
C19 C 0.3718(2) 0.5662(6) 0.7565(2) 0.0321(9) Uani 1 1 d .
H19 H 0.3781 0.6885 0.7617 0.038 Uiso 1 1 calc R
C20 C 0.3215(2) 0.5771(6) 0.8604(2) 0.0343(10) Uani 1 1 d .
C21 C 0.2689(2) 0.6649(6) 0.9415(2) 0.0329(10) Uani 1 1 d .
C22 C 0.2220(2) 0.6782(5) 0.9921(2) 0.0288(9) Uani 1 1 d .
C23 C 0.1512(2) 0.6081(5) 0.9786(2) 0.0264(9) Uani 1 1 d .
H23 H 0.1319 0.5480 0.9360 0.032 Uiso 1 1 calc R
C24 C 0.1372(2) 0.7125(6) 1.0846(2) 0.0316(9) Uani 1 1 d .
H24 H 0.1084 0.7251 1.1165 0.038 Uiso 1 1 calc R
C25 C 0.2063(2) 0.7862(6) 1.1013(2) 0.0368(10) Uani 1 1 d .
H25 H 0.2240 0.8468 1.1441 0.044 Uiso 1 1 calc R
C26 C 0.2501(2) 0.7712(6) 1.0550(2) 0.0357(10) Uani 1 1 d .
H26 H 0.2972 0.8220 1.0655 0.043 Uiso 1 1 calc R
Co1 Co 0.5000 0.0000 0.5000 0.02239(19) Uani 1 2 d S
Co2 Co 0.45024(3) 0.60641(7) 0.63521(3) 0.02781(17) Uani 1 1 d .
N1 N 0.39282(18) 0.4849(5) 0.70359(17) 0.0301(8) Uani 1 1 d .
N2 N 0.3506(2) 0.7311(5) 0.8842(2) 0.0510(12) Uani 1 1 d .
N3 N 0.3168(2) 0.7870(6) 0.9361(2) 0.0495(11) Uani 1 1 d .
N4 N 0.27003(18) 0.5296(5) 0.89576(16) 0.0287(8) Uani 1 1 d .
N5 N 0.2308(2) 0.3700(5) 0.8851(2) 0.0423(10) Uani 1 1 d .
H5A H 0.2001 0.3460 0.9098 0.051 Uiso 1 1 calc R
H5B H 0.2372 0.2956 0.8538 0.051 Uiso 1 1 calc R
N6 N 0.10905(18) 0.6224(4) 1.02393(16) 0.0254(7) Uani 1 1 d .
O1 O 0.63626(16) 0.3892(4) 0.45313(14) 0.0343(7) Uani 1 1 d .
O2 O 0.54731(15) 0.2468(3) 0.48332(13) 0.0272(6) Uani 1 1 d .
O3 O 0.51323(14) 0.0702(3) 0.60187(13) 0.0266(6) Uani 1 1 d .
O4 O 0.51251(16) 0.4101(4) 0.61809(14) 0.0325(7) Uani 1 1 d .
O5 O 0.53717(16) -0.2477(4) 0.70335(15) 0.0350(7) Uani 1 1 d .
O6 O 0.42744(16) -0.1266(4) 0.67780(15) 0.0349(7) Uani 1 1 d .
O7 O 0.5104(3) 0.6547(9) 0.9634(3) 0.129(2) Uani 1 1 d .
H7A H 0.5417 0.7364 0.9797 0.155 Uiso 1 1 d R
H7B H 0.4688 0.7020 0.9429 0.155 Uiso 1 1 d R
O8 O 0.3646(3) 0.1445(7) 0.9722(3) 0.1129(19) Uani 1 1 d .
H8A H 0.3524 0.0367 0.9627 0.136 Uiso 1 1 d R
H8B H 0.3292 0.2100 0.9492 0.136 Uiso 1 1 d R
P1 P 0.54943(6) 0.23420(13) 0.64021(5) 0.0232(2) Uani 1 1 d .

loop_
_atom_site_aniso_label
_atom_site_aniso_U_11
_atom_site_aniso_U_22
_atom_site_aniso_U_33
_atom_site_aniso_U_23
_atom_site_aniso_U_13
_atom_site_aniso_U_12
C1 0.032(2) 0.023(2) 0.029(2) -0.0032(16) 0.0131(17) -0.0033(17)
C2 0.030(2) 0.026(2) 0.029(2) -0.0039(17) 0.0123(17) -0.0014(17)
C3 0.034(2) 0.046(3) 0.036(2) -0.003(2) 0.016(2) -0.003(2)
C4 0.029(2) 0.063(4) 0.048(3) -0.001(2) 0.013(2) -0.002(2)
C5 0.029(2) 0.079(4) 0.037(3) 0.002(2) 0.003(2) 0.000(2)
C6 0.038(3) 0.062(3) 0.031(2) -0.001(2) 0.013(2) -0.001(2)
C7 0.029(2) 0.024(2) 0.025(2) -0.0012(16) 0.0069(16) 0.0019(16)
C8 0.031(2) 0.030(2) 0.027(2) -0.0048(17) 0.0103(17) 0.0012(18)
C9 0.043(3) 0.032(2) 0.031(2) -0.0045(18) 0.0104(19) -0.003(2)
C10 0.059(3) 0.038(3) 0.032(2) -0.014(2) 0.010(2) -0.002(2)
C11 0.060(3) 0.062(3) 0.024(2) -0.005(2) 0.013(2) 0.004(3)
C12 0.052(3) 0.039(3) 0.035(2) 0.005(2) 0.019(2) -0.003(2)
C13 0.030(2) 0.028(2) 0.0237(19) -0.0019(16) 0.0063(16) 0.0028(17)
C14 0.035(2) 0.027(2) 0.024(2) 0.0023(16) 0.0116(17) -0.0011(18)
C15 0.035(2) 0.037(3) 0.035(2) -0.0075(19) 0.0184(19) -0.0038(19)
C16 0.048(3) 0.032(2) 0.056(3) -0.007(2) 0.032(2) -0.007(2)
C17 0.051(3) 0.031(2) 0.053(3) 0.000(2) 0.032(2) -0.004(2)
C18 0.031(2) 0.038(3) 0.035(2) -0.0005(19) 0.0182(18) -0.0029(19)
C19 0.035(2) 0.029(2) 0.039(2) -0.0019(18) 0.0196(19) -0.0002(18)
C20 0.040(2) 0.032(2) 0.040(2) -0.0039(19) 0.026(2) -0.007(2)
C21 0.033(2) 0.037(2) 0.034(2) -0.0081(19) 0.0183(19) -0.0074(19)
C22 0.033(2) 0.028(2) 0.029(2) -0.0027(17) 0.0149(17) -0.0022(18)
C23 0.032(2) 0.026(2) 0.025(2) -0.0015(16) 0.0137(17) 0.0006(17)
C24 0.034(2) 0.038(2) 0.026(2) -0.0034(18) 0.0150(18) -0.0008(19)
C25 0.037(2) 0.046(3) 0.029(2) -0.0070(19) 0.0116(19) -0.006(2)
C26 0.027(2) 0.044(3) 0.036(2) -0.002(2) 0.0092(19) -0.0047(19)
Co1 0.0246(4) 0.0231(4) 0.0214(4) -0.0014(3) 0.0095(3) -0.0002(3)
Co2 0.0306(3) 0.0260(3) 0.0301(3) -0.0014(2) 0.0138(2) 0.0018(2)
N1 0.0338(19) 0.030(2) 0.0325(18) -0.0029(15) 0.0193(15) -0.0025(15)
N2 0.059(3) 0.047(3) 0.066(3) -0.023(2) 0.049(2) -0.022(2)
N3 0.057(3) 0.048(3) 0.059(3) -0.021(2) 0.041(2) -0.022(2)
N4 0.0309(18) 0.0301(19) 0.0294(18) -0.0017(14) 0.0158(15) -0.0038(15)
N5 0.049(2) 0.029(2) 0.062(3) -0.0111(18) 0.039(2) -0.0141(18)
N6 0.0279(17) 0.0252(18) 0.0253(17) -0.0002(13) 0.0108(14) -0.0002(14)
O1 0.0378(17) 0.0400(18) 0.0280(15) 0.0059(13) 0.0136(13) -0.0045(13)
O2 0.0279(15) 0.0263(15) 0.0275(14) 0.0017(11) 0.0072(12) -0.0027(12)
O3 0.0328(15) 0.0248(15) 0.0250(14) -0.0030(11) 0.0124(11) -0.0070(12)
O4 0.0424(17) 0.0250(16) 0.0335(15) 0.0017(12) 0.0160(13) 0.0078(13)
O5 0.0411(18) 0.0250(17) 0.0417(17) 0.0003(12) 0.0163(14) 0.0029(13)
O6 0.0344(17) 0.0358(18) 0.0354(16) 0.0014(13) 0.0109(13) -0.0030(13)
O7 0.080(4) 0.156(6) 0.138(5) -0.024(4) 0.007(3) -0.026(4)
O8 0.135(5) 0.072(4) 0.114(4) 0.005(3) 0.004(4) -0.035(3)
P1 0.0260(5) 0.0214(5) 0.0241(5) -0.0019(4) 0.0102(4) 0.0006(4)

loop_
_atom_type_symbol
_atom_type_description
_atom_type_scat_dispersion_real
_atom_type_scat_dispersion_imag
_atom_type_scat_source
C C 0.0033 0.0016 'International Tables Vol C Tables 4.2.6.8 and 6.1.1.4'
H H 0.0000 0.0000 'International Tables Vol C Tables 4.2.6.8 and 6.1.1.4'
N N 0.0061 0.0033 'International Tables Vol C Tables 4.2.6.8 and 6.1.1.4'
O O 0.0106 0.0060 'International Tables Vol C Tables 4.2.6.8 and 6.1.1.4'
P P 0.1023 0.0942 'International Tables Vol C Tables 4.2.6.8 and 6.1.1.4'
Co Co 0.3494 0.9721 'International Tables Vol C Tables 4.2.6.8 and 6.1.1.4'

loop_
_geom_angle_atom_site_label_1
_geom_angle_atom_site_label_2
_geom_angle_atom_site_label_3
_geom_angle
_geom_angle_site_symmetry_1
_geom_angle_site_symmetry_3
O2 C1 O1 120.3(4) . .
O2 C1 C2 122.8(3) . .
O1 C1 C2 116.8(3) . .
C3 C2 C7 119.3(4) . .
C3 C2 C1 116.1(3) . .
C7 C2 C1 124.5(4) . .
C4 C3 C2 121.6(4) . .
C4 C3 H3 119.2 . .
C2 C3 H3 119.2 . .
C5 C4 C3 120.1(4) . .
C5 C4 H4 119.9 . .
C3 C4 H4 119.9 . .
C4 C5 C6 118.9(4) . .
C4 C5 H5 120.6 . .
C6 C5 H5 120.6 . .
C5 C6 C7 123.0(4) . .
C5 C6 H6 118.5 . .
C7 C6 H6 118.5 . .
C6 C7 C2 117.0(4) . .
C6 C7 P1 118.5(3) . .
C2 C7 P1 124.5(3) . .
C13 C8 C9 118.5(4) . .
C13 C8 P1 122.2(3) . .
C9 C8 P1 118.7(3) . .
C10 C9 C8 121.2(4) . .
C10 C9 H9 119.4 . .
C8 C9 H9 119.4 . .
C11 C10 C9 119.4(4) . .
C11 C10 H10 120.3 . .
C9 C10 H10 120.3 . .
C10 C11 C12 121.5(4) . .
C10 C11 H11 119.3 . .
C12 C11 H11 119.3 . .
C11 C12 C13 120.0(4) . .
C11 C12 H12 120.0 . .
C13 C12 H12 120.0 . .
C12 C13 C8 119.4(4) . .
C12 C13 C14 115.5(4) . .
C8 C13 C14 124.9(3) . .
O6 C14 O5 119.7(4) . .
O6 C14 C13 119.4(4) . .
O5 C14 C13 120.5(4) . .
N1 C15 C16 123.1(4) . .
N1 C15 H15 118.5 . .
C16 C15 H15 118.5 . .
C17 C16 C15 119.4(4) . .
C17 C16 H16 120.3 . .
C15 C16 H16 120.3 . .
C16 C17 C18 119.3(4) . .
C16 C17 H17 120.3 . .
C18 C17 H17 120.3 . .
C17 C18 C19 118.1(4) . .
C17 C18 C20 124.3(4) . .
C19 C18 C20 117.6(4) . .
N1 C19 C18 122.6(4) . .
N1 C19 H19 118.7 . .
C18 C19 H19 118.7 . .
N2 C20 N4 109.4(3) . .
N2 C20 C18 124.7(4) . .
N4 C20 C18 125.9(4) . .
N3 C21 N4 110.0(3) . .
N3 C21 C22 122.9(4) . .
N4 C21 C22 127.0(4) . .
C23 C22 C26 118.5(4) . .
C23 C22 C21 123.4(4) . .
C26 C22 C21 118.1(4) . .
N6 C23 C22 123.1(4) . .
N6 C23 H23 118.4 . .
C22 C23 H23 118.4 . .
N6 C24 C25 122.6(4) . .
N6 C24 H24 118.7 . .
C25 C24 H24 118.7 . .
C24 C25 C26 120.1(4) . .
C24 C25 H25 120.0 . .
C26 C25 H25 120.0 . .
C25 C26 C22 118.2(4) . .
C25 C26 H26 120.9 . .
C22 C26 H26 120.9 . .
O3 Co1 O3 180.000(1) 3_656 .
O3 Co1 O2 91.40(10) 3_656 .
O3 Co1 O2 88.60(10) . .
O3 Co1 O2 88.60(10) 3_656 3_656
O3 Co1 O2 91.40(10) . 3_656
O2 Co1 O2 180.00(13) . 3_656
O3 Co1 N6 87.71(11) 3_656 4_665
O3 Co1 N6 92.29(11) . 4_665
O2 Co1 N6 89.97(11) . 4_665
O2 Co1 N6 90.03(11) 3_656 4_665
O3 Co1 N6 92.29(11) 3_656 2_546
O3 Co1 N6 87.71(11) . 2_546
O2 Co1 N6 90.03(11) . 2_546
O2 Co1 N6 89.97(11) 3_656 2_546
N6 Co1 N6 180.000(1) 4_665 2_546
O4 Co2 O1 103.99(12) . 3_666
O4 Co2 O5 96.21(12) . 1_565
O1 Co2 O5 146.35(11) 3_666 1_565
O4 Co2 N1 101.77(12) . .
O1 Co2 N1 96.85(12) 3_666 .
O5 Co2 N1 105.12(12) 1_565 .
O4 Co2 O6 155.64(12) . 1_565
O1 Co2 O6 96.46(11) 3_666 1_565
O5 Co2 O6 59.62(11) 1_565 1_565
N1 Co2 O6 88.60(12) . 1_565
C15 N1 C19 117.5(3) . .
C15 N1 Co2 116.6(3) . .
C19 N1 Co2 125.7(3) . .
C20 N2 N3 107.4(3) . .
C21 N3 N2 107.4(4) . .
C21 N4 C20 105.7(3) . .
C21 N4 N5 130.1(3) . .
C20 N4 N5 124.1(3) . .
N4 N5 H5A 120.0 . .
N4 N5 H5B 120.0 . .
H5A N5 H5B 120.0 . .
C23 N6 C24 117.6(3) . .
C23 N6 Co1 120.6(3) . 2_556
C24 N6 Co1 121.8(3) . 2_556
C1 O1 Co2 104.8(3) . 3_666
C1 O2 Co1 134.0(3) . .
P1 O3 Co1 128.84(15) . .
P1 O4 Co2 149.53(17) . .
C14 O5 Co2 93.5(2) . 1_545
C14 O6 Co2 87.1(2) . 1_545
H7A O7 H7B 108.8 . .
H8A O8 H8B 108.3 . .
O4 P1 O3 118.02(17) . .
O4 P1 C7 108.48(17) . .
O3 P1 C7 109.52(16) . .
O4 P1 C8 108.08(17) . .
O3 P1 C8 104.36(17) . .
C7 P1 C8 107.92(18) . .

loop_
_geom_bond_atom_site_label_1
_geom_bond_atom_site_label_2
_geom_bond_distance
_geom_bond_site_symmetry_2
C1 O2 1.246(5) .
C1 O1 1.274(4) .
C1 C2 1.510(5) .
C2 C3 1.394(6) .
C2 C7 1.417(5) .
C3 C4 1.376(6) .
C3 H3 0.9300 .
C4 C5 1.374(6) .
C4 H4 0.9300 .
C5 C6 1.387(6) .
C5 H5 0.9300 .
C6 C7 1.394(6) .
C6 H6 0.9300 .
C7 P1 1.809(4) .
C8 C13 1.401(6) .
C8 C9 1.406(6) .
C8 P1 1.815(4) .
C9 C10 1.380(6) .
C9 H9 0.9300 .
C10 C11 1.365(7) .
C10 H10 0.9300 .
C11 C12 1.378(7) .
C11 H11 0.9300 .
C12 C13 1.401(5) .
C12 H12 0.9300 .
C13 C14 1.504(5) .
C14 O6 1.249(5) .
C14 O5 1.266(5) .
C15 N1 1.339(5) .
C15 C16 1.376(6) .
C15 H15 0.9300 .
C16 C17 1.367(6) .
C16 H16 0.9300 .
C17 C18 1.384(6) .
C17 H17 0.9300 .
C18 C19 1.400(5) .
C18 C20 1.468(6) .
C19 N1 1.345(5) .
C19 H19 0.9300 .
C20 N2 1.310(5) .
C20 N4 1.372(5) .
C21 N3 1.307(5) .
C21 N4 1.358(5) .
C21 C22 1.487(5) .
C22 C23 1.383(5) .
C22 C26 1.386(6) .
C23 N6 1.336(5) .
C23 H23 0.9300 .
C24 N6 1.343(5) .
C24 C25 1.361(6) .
C24 H24 0.9300 .
C25 C26 1.376(6) .
C25 H25 0.9300 .
C26 H26 0.9300 .
Co1 O3 2.006(2) 3_656
Co1 O3 2.006(2) .
Co1 O2 2.119(3) .
Co1 O2 2.119(3) 3_656
Co1 N6 2.169(3) 4_665
Co1 N6 2.169(3) 2_546
Co2 O4 1.964(3) .
Co2 O1 2.021(3) 3_666
Co2 O5 2.109(3) 1_565
Co2 N1 2.129(3) .
Co2 O6 2.258(3) 1_565
N2 N3 1.393(5) .
N4 N5 1.394(5) .
N5 H5A 0.8600 .
N5 H5B 0.8600 .
N6 Co1 2.169(3) 2_556
O1 Co2 2.021(3) 3_666
O3 P1 1.506(3) .
O4 P1 1.501(3) .
O5 Co2 2.109(3) 1_545
O6 Co2 2.258(3) 1_545
O7 H7A 0.8500 .
O7 H7B 0.8500 .
O8 H8A 0.8500 .
O8 H8B 0.8499 .

loop_
_geom_hbond_atom_site_label_D
_geom_hbond_atom_site_label_H
_geom_hbond_atom_site_label_A
_geom_hbond_distance_DH
_geom_hbond_distance_HA
_geom_hbond_distance_DA
_geom_hbond_angle_DHA
_geom_hbond_site_symmetry_A
O7 H7B N2 0.85 2.21 3.024(7) 160.9 .
N5 H5A O1 0.86 2.41 3.153(4) 144.8 4_566
O7 H7A O8 0.85 1.97 2.782(7) 160.8 3_667
O8 H8A N3 0.85 2.01 2.863(6) 176.1 1_545
O8 H8B N5 0.85 2.27 3.120(7) 176.5 .
